data_2230571
loop_
_publ_author_name
'Liu, Xi-Cheng'
'Jiang, Wen-Tao'
'Shan, Peng-Cheng'
'Ding, Wen-Chao'

_publ_section_title
;
 Tricyclohexyl(3,5-dibromo-2-hydroxybenzoato-\k<i>O</i>)tin(IV)
;
_journal_coeditor_code BH2352
_journal_issue 7
_journal_name_full 'Acta Crystallographica Section E'
_journal_page_first m883
_journal_paper_doi 10.1107/S1600536811020496
_journal_volume 67
_journal_year 2011
_chemical_formula_iupac '[Sn (C6 H11)3 (C7 H3 Br2 O3)]'
_chemical_formula_moiety 'C25 H36 Br2 O3 Sn'
_chemical_formula_sum 'C25 H36 Br2 O3 Sn'
_chemical_formula_weight 663.05
_chemical_melting_point 392
_chemical_name_systematic
;
Tricyclohexyl(3,5-dibromo-2-hydroxybenzoato-\k<i>O</i>)tin(IV)
;
_space_group_IT_number 14
_symmetry_cell_setting monoclinic
_symmetry_space_group_name_Hall '-P 2ybc'
_symmetry_space_group_name_H-M 'P 1 21/c 1'
_atom_sites_solution_hydrogens geom
_atom_sites_solution_primary direct
_atom_sites_solution_secondary difmap
_audit_creation_method SHELXL97
_cell_angle_alpha 90.00
_cell_angle_beta 117.200(5)
_cell_angle_gamma 90.00
_cell_formula_units_Z 4
_cell_length_a 9.4912(13)
_cell_length_b 17.640(2)
_cell_length_c 18.0655(18)
_cell_measurement_reflns_used 3561
_cell_measurement_temperature 295(2)
_cell_measurement_theta_max 21.41
_cell_measurement_theta_min 2.41
_cell_volume 2690.1(6)
_computing_cell_refinement 'SAINT (Bruker, 2002)'
_computing_data_collection 'SMART (Bruker, 2002)'
_computing_data_reduction 'SAINT (Bruker, 2002)'
_computing_molecular_graphics 'XP (Bruker, 2002)'
_computing_publication_material 'SHELXL97 (Sheldrick, 2008)'
_computing_structure_refinement 'SHELXL97 (Sheldrick, 2008)'
_computing_structure_solution 'SHELXS97 (Sheldrick, 2008)'
_diffrn_ambient_temperature 295(2)
_diffrn_measured_fraction_theta_full 0.998
_diffrn_measured_fraction_theta_max 0.998
_diffrn_measurement_device_type 'Bruker SMART APEX area-detector'
_diffrn_measurement_method '\w and \f'
_diffrn_radiation_monochromator graphite
_diffrn_radiation_source 'fine-focus sealed tube'
_diffrn_radiation_type MoK\a
_diffrn_radiation_wavelength 0.71073
_diffrn_reflns_av_R_equivalents 0.0498
_diffrn_reflns_av_sigmaI/netI 0.0512
_diffrn_reflns_limit_h_max 11
_diffrn_reflns_limit_h_min -11
_diffrn_reflns_limit_k_max 21
_diffrn_reflns_limit_k_min -21
_diffrn_reflns_limit_l_max 21
_diffrn_reflns_limit_l_min -21
_diffrn_reflns_number 19711
_diffrn_reflns_theta_full 25.50
_diffrn_reflns_theta_max 25.50
_diffrn_reflns_theta_min 1.71
_exptl_absorpt_coefficient_mu 3.943
_exptl_absorpt_correction_T_max 0.6939
_exptl_absorpt_correction_T_min 0.5060
_exptl_absorpt_correction_type multi-scan
_exptl_absorpt_process_details '(SADABS; Bruker, 2002)'
_exptl_crystal_colour colourless
_exptl_crystal_density_diffrn 1.637
_exptl_crystal_density_method 'not measured'
_exptl_crystal_description block
_exptl_crystal_F_000 1320
_exptl_crystal_size_max 0.20
_exptl_crystal_size_mid 0.20
_exptl_crystal_size_min 0.10
_refine_diff_density_max 1.178
_refine_diff_density_min -0.929
_refine_ls_extinction_method none
_refine_ls_goodness_of_fit_ref 1.025
_refine_ls_hydrogen_treatment constr
_refine_ls_matrix_type full
_refine_ls_number_constraints 0
_refine_ls_number_parameters 280
_refine_ls_number_reflns 5000
_refine_ls_number_restraints 20
_refine_ls_restrained_S_all 1.033
_refine_ls_R_factor_all 0.0798
_refine_ls_R_factor_gt 0.0482
_refine_ls_shift/su_max 0.000
_refine_ls_shift/su_mean 0.000
_refine_ls_structure_factor_coef Fsqd
_refine_ls_weighting_details 'calc w = 1/[\s^2^(Fo^2^)+(0.0654P)^2^+2.5252P] where P=(Fo^2^+2Fc^2^)/3'
_refine_ls_weighting_scheme calc
_refine_ls_wR_factor_gt 0.1201
_refine_ls_wR_factor_ref 0.1355
_reflns_number_gt 3416
_reflns_number_total 5000
_reflns_threshold_expression I>2\s(I)
_cod_data_source_file bh2352.cif
_cod_data_source_block I
_cod_original_cell_volume 2690.1(5)
_cod_original_sg_symbol_H-M 'P 21/c'
_cod_database_code 2230571
_cod_database_fobs_code 2230571

loop_
_symmetry_equiv_pos_as_xyz
'x, y, z'
'-x, y+1/2, -z+1/2'
'-x, -y, -z'
'x, -y-1/2, z-1/2'

loop_
_atom_site_type_symbol
_atom_site_label
_atom_site_fract_x
_atom_site_fract_y
_atom_site_fract_z
_atom_site_U_iso_or_equiv
_atom_site_adp_type
_atom_site_calc_flag
_atom_site_refinement_flags
_atom_site_occupancy
_atom_site_symmetry_multiplicity
_atom_site_disorder_assembly
_atom_site_disorder_group
Sn Sn1 -0.02284(5) -0.03487(2) 0.17370(2) 0.05127(16) Uani d . 1 1 . .
Br Br1 -0.05150(12) -0.16443(5) 0.55475(5) 0.0916(3) Uani d . 1 1 . .
Br Br2 -0.41868(12) 0.10396(7) 0.46748(6) 0.1157(4) Uani d . 1 1 . .
O O1 -0.2363(6) 0.0418(3) 0.2289(3) 0.0745(13) Uani d . 1 1 . .
O O2 -0.0590(5) -0.0504(2) 0.2783(2) 0.0581(11) Uani d . 1 1 . .
O O3 -0.3647(6) 0.0922(3) 0.3169(3) 0.0827(15) Uani d . 1 1 . .
H H3 -0.3468 0.0897 0.2767 0.124 Uiso calc R 1 1 . .
C C1 -0.2443(7) -0.0635(4) 0.0695(3) 0.0531(14) Uani d . 1 1 . .
H H1 -0.3199 -0.0234 0.0640 0.064 Uiso calc R 1 1 . .
C C2 -0.3114(9) -0.1376(4) 0.0826(5) 0.088(2) Uani d . 1 1 . .
H H2A -0.3320 -0.1330 0.1303 0.105 Uiso calc R 1 1 . .
H H2B -0.2345 -0.1779 0.0940 0.105 Uiso calc R 1 1 . .
C C3 -0.4648(11) -0.1577(5) 0.0055(6) 0.111(3) Uani d U 1 1 . .
H H3A -0.4961 -0.2086 0.0118 0.134 Uiso calc R 1 1 . .
H H3B -0.5476 -0.1234 0.0018 0.134 Uiso calc R 1 1 . .
C C4 -0.4523(11) -0.1535(6) -0.0729(6) 0.112(3) Uani d . 1 1 . .
H H4A -0.5565 -0.1614 -0.1192 0.135 Uiso calc R 1 1 . .
H H4B -0.3843 -0.1943 -0.0737 0.135 Uiso calc R 1 1 . .
C C5 -0.3877(9) -0.0797(6) -0.0853(5) 0.095(3) Uani d . 1 1 . .
H H5A -0.3737 -0.0818 -0.1352 0.113 Uiso calc R 1 1 . .
H H5B -0.4608 -0.0388 -0.0915 0.113 Uiso calc R 1 1 . .
C C6 -0.2316(9) -0.0658(5) -0.0107(4) 0.086(2) Uani d . 1 1 . .
H H6A -0.1887 -0.0180 -0.0177 0.103 Uiso calc R 1 1 . .
H H6B -0.1582 -0.1055 -0.0071 0.103 Uiso calc R 1 1 . .
C C7 0.0607(8) 0.0785(3) 0.1761(4) 0.0616(17) Uani d . 1 1 . .
H H7 0.1360 0.0750 0.1531 0.074 Uiso calc R 1 1 . .
C C8 -0.0656(9) 0.1329(4) 0.1204(5) 0.081(2) Uani d . 1 1 . .
H H8A -0.1512 0.1334 0.1357 0.097 Uiso calc R 1 1 . .
H H8B -0.1083 0.1157 0.0632 0.097 Uiso calc R 1 1 . .
C C9 -0.0006(12) 0.2130(5) 0.1271(6) 0.105(3) Uani d U 1 1 . .
H H9A 0.0668 0.2146 0.0998 0.126 Uiso calc R 1 1 . .
H H9B -0.0883 0.2475 0.0978 0.126 Uiso calc R 1 1 . .
C C10 0.0909(11) 0.2395(4) 0.2135(6) 0.100(3) Uani d . 1 1 . .
H H10A 0.0200 0.2456 0.2383 0.120 Uiso calc R 1 1 . .
H H10B 0.1362 0.2888 0.2133 0.120 Uiso calc R 1 1 . .
C C11 0.2194(11) 0.1868(4) 0.2650(6) 0.099(3) Uani d . 1 1 . .
H H11A 0.2720 0.2051 0.3219 0.118 Uiso calc R 1 1 . .
H H11B 0.2971 0.1848 0.2441 0.118 Uiso calc R 1 1 . .
C C12 0.1548(9) 0.1075(4) 0.2636(4) 0.079(2) Uani d . 1 1 . .
H H12A 0.2422 0.0732 0.2942 0.095 Uiso calc R 1 1 . .
H H12B 0.0877 0.1084 0.2911 0.095 Uiso calc R 1 1 . .
C C13 0.1573(8) -0.1191(4) 0.2083(4) 0.0667(18) Uani d . 1 1 . .
H H13 0.1141 -0.1665 0.2178 0.080 Uiso calc R 1 1 . .
C C14 0.3015(12) -0.0985(6) 0.2890(6) 0.128(4) Uani d . 1 1 . .
H H14A 0.3449 -0.0511 0.2811 0.154 Uiso calc R 1 1 . .
H H14B 0.2685 -0.0904 0.3319 0.154 Uiso calc R 1 1 . .
C C15 0.4288(14) -0.1575(7) 0.3182(7) 0.156(5) Uani d D 1 1 . .
H H15A 0.5200 -0.1398 0.3678 0.188 Uiso calc R 1 1 . .
H H15B 0.3905 -0.2037 0.3320 0.188 Uiso calc R 1 1 . .
C C16 0.4755(12) -0.1732(8) 0.2513(8) 0.162(5) Uani d D 1 1 . .
H H16A 0.5512 -0.2146 0.2689 0.194 Uiso calc R 1 1 . .
H H16B 0.5280 -0.1287 0.2439 0.194 Uiso calc R 1 1 . .
C C17 0.3380(14) -0.1934(7) 0.1690(8) 0.157(5) Uani d DU 1 1 . .
H H17A 0.2955 -0.2421 0.1739 0.189 Uiso calc R 1 1 . .
H H17B 0.3752 -0.1983 0.1273 0.189 Uiso calc R 1 1 . .
C C18 0.2065(12) -0.1340(6) 0.1403(6) 0.125(4) Uani d . 1 1 . .
H H18A 0.2435 -0.0873 0.1268 0.150 Uiso calc R 1 1 . .
H H18B 0.1158 -0.1517 0.0904 0.150 Uiso calc R 1 1 . .
C C19 -0.1639(8) -0.0060(4) 0.2822(4) 0.0560(15) Uani d . 1 1 . .
C C20 -0.1898(7) -0.0157(3) 0.3567(3) 0.0498(14) Uani d . 1 1 . .
C C21 -0.1200(7) -0.0745(4) 0.4126(4) 0.0539(15) Uani d . 1 1 . .
H H21 -0.0564 -0.1092 0.4031 0.065 Uiso calc R 1 1 . .
C C22 -0.1430(8) -0.0821(4) 0.4808(4) 0.0580(16) Uani d . 1 1 . .
C C23 -0.2333(8) -0.0288(4) 0.4974(4) 0.0690(19) Uani d . 1 1 . .
H H23 -0.2459 -0.0329 0.5454 0.083 Uiso calc R 1 1 . .
C C24 -0.3028(8) 0.0290(4) 0.4433(4) 0.0684(19) Uani d . 1 1 . .
C C25 -0.2866(8) 0.0358(4) 0.3710(4) 0.0625(17) Uani d . 1 1 . .

loop_
_atom_site_aniso_label
_atom_site_aniso_U_11
_atom_site_aniso_U_22
_atom_site_aniso_U_33
_atom_site_aniso_U_12
_atom_site_aniso_U_13
_atom_site_aniso_U_23
Sn1 0.0568(3) 0.0573(3) 0.0429(2) -0.0012(2) 0.0256(2) 0.00025(19)
Br1 0.1340(8) 0.0825(5) 0.0670(5) -0.0002(5) 0.0536(5) 0.0160(4)
Br2 0.1133(8) 0.1531(9) 0.0973(7) 0.0402(7) 0.0625(6) -0.0059(6)
O1 0.079(3) 0.093(4) 0.052(3) 0.026(3) 0.031(2) 0.024(2)
O2 0.068(3) 0.068(3) 0.045(2) 0.006(2) 0.031(2) 0.0053(19)
O3 0.081(3) 0.101(4) 0.064(3) 0.037(3) 0.031(3) 0.013(3)
C1 0.051(4) 0.062(4) 0.042(3) 0.004(3) 0.018(3) 0.001(3)
C2 0.073(5) 0.082(5) 0.081(5) -0.016(4) 0.012(4) 0.015(4)
C3 0.094(6) 0.108(6) 0.107(6) -0.035(5) 0.024(5) 0.012(5)
C4 0.085(6) 0.129(8) 0.081(6) 0.011(6) 0.002(5) -0.046(6)
C5 0.066(5) 0.155(9) 0.051(4) -0.007(5) 0.017(4) -0.025(5)
C6 0.072(5) 0.135(7) 0.050(4) 0.000(5) 0.029(4) -0.008(4)
C7 0.075(5) 0.060(4) 0.064(4) -0.011(3) 0.044(4) -0.005(3)
C8 0.085(5) 0.075(5) 0.070(5) 0.008(4) 0.024(4) 0.018(4)
C9 0.118(6) 0.085(5) 0.100(6) -0.004(5) 0.040(5) 0.031(4)
C10 0.129(8) 0.063(5) 0.108(7) 0.008(5) 0.055(6) 0.004(5)
C11 0.110(7) 0.068(5) 0.097(6) -0.016(5) 0.029(5) -0.012(5)
C12 0.090(5) 0.058(4) 0.067(5) -0.005(4) 0.017(4) -0.006(3)
C13 0.064(4) 0.065(4) 0.080(5) 0.010(3) 0.040(4) 0.006(4)
C14 0.113(7) 0.138(8) 0.080(6) 0.068(7) -0.003(5) -0.012(6)
C15 0.123(9) 0.152(11) 0.138(10) 0.069(8) 0.011(8) 0.000(8)
C16 0.079(7) 0.166(12) 0.223(15) 0.022(7) 0.054(9) -0.046(10)
C17 0.151(7) 0.163(7) 0.171(7) 0.039(6) 0.085(6) -0.036(6)
C18 0.118(8) 0.169(10) 0.093(7) 0.061(7) 0.051(6) -0.007(6)
C19 0.056(4) 0.068(4) 0.044(4) -0.002(3) 0.023(3) -0.002(3)
C20 0.048(3) 0.061(4) 0.040(3) -0.005(3) 0.020(3) -0.007(3)
C21 0.050(4) 0.062(4) 0.049(3) -0.012(3) 0.023(3) -0.004(3)
C22 0.063(4) 0.069(4) 0.042(3) -0.012(3) 0.025(3) -0.001(3)
C23 0.065(4) 0.099(6) 0.047(4) -0.014(4) 0.029(3) -0.002(4)
C24 0.062(4) 0.096(5) 0.054(4) 0.007(4) 0.032(3) -0.006(4)
C25 0.054(4) 0.081(5) 0.050(4) 0.003(4) 0.022(3) -0.003(3)

loop_
_atom_type_symbol
_atom_type_description
_atom_type_scat_dispersion_real
_atom_type_scat_dispersion_imag
_atom_type_scat_source
C C 0.0033 0.0016 'International Tables Vol C Tables 4.2.6.8 and 6.1.1.4'
H H 0.0000 0.0000 'International Tables Vol C Tables 4.2.6.8 and 6.1.1.4'
Br Br -0.2901 2.4595 'International Tables Vol C Tables 4.2.6.8 and 6.1.1.4'
O O 0.0106 0.0060 'International Tables Vol C Tables 4.2.6.8 and 6.1.1.4'
Sn Sn -0.6537 1.4246 'International Tables Vol C Tables 4.2.6.8 and 6.1.1.4'

loop_
_geom_angle_atom_site_label_1
_geom_angle_atom_site_label_2
_geom_angle_atom_site_label_3
_geom_angle_site_symmetry_1
_geom_angle_site_symmetry_3
_geom_angle
_geom_angle_publ_flag
O2 Sn1 C13 . . 94.9(2) ?
O2 Sn1 C7 . . 108.4(2) ?
C13 Sn1 C7 . . 113.9(3) ?
O2 Sn1 C1 . . 105.2(2) ?
C13 Sn1 C1 . . 115.2(3) ?
C7 Sn1 C1 . . 116.2(2) ?
C19 O2 Sn1 . . 114.8(4) ?
C25 O3 H3 . . 109.5 ?
C6 C1 C2 . . 110.5(6) ?
C6 C1 Sn1 . . 111.9(4) ?
C2 C1 Sn1 . . 112.2(4) ?
C6 C1 H1 . . 107.3 ?
C2 C1 H1 . . 107.3 ?
Sn1 C1 H1 . . 107.3 ?
C1 C2 C3 . . 110.4(6) ?
C1 C2 H2A . . 109.6 ?
C3 C2 H2A . . 109.6 ?
C1 C2 H2B . . 109.6 ?
C3 C2 H2B . . 109.6 ?
H2A C2 H2B . . 108.1 ?
C4 C3 C2 . . 113.8(8) ?
C4 C3 H3A . . 108.8 ?
C2 C3 H3A . . 108.8 ?
C4 C3 H3B . . 108.8 ?
C2 C3 H3B . . 108.8 ?
H3A C3 H3B . . 107.7 ?
C3 C4 C5 . . 113.8(7) ?
C3 C4 H4A . . 108.8 ?
C5 C4 H4A . . 108.8 ?
C3 C4 H4B . . 108.8 ?
C5 C4 H4B . . 108.8 ?
H4A C4 H4B . . 107.7 ?
C6 C5 C4 . . 108.2(8) ?
C6 C5 H5A . . 110.1 ?
C4 C5 H5A . . 110.1 ?
C6 C5 H5B . . 110.1 ?
C4 C5 H5B . . 110.1 ?
H5A C5 H5B . . 108.4 ?
C5 C6 C1 . . 112.8(6) ?
C5 C6 H6A . . 109.0 ?
C1 C6 H6A . . 109.0 ?
C5 C6 H6B . . 109.0 ?
C1 C6 H6B . . 109.0 ?
H6A C6 H6B . . 107.8 ?
C12 C7 C8 . . 113.2(6) ?
C12 C7 Sn1 . . 112.0(4) ?
C8 C7 Sn1 . . 114.0(5) ?
C12 C7 H7 . . 105.6 ?
C8 C7 H7 . . 105.6 ?
Sn1 C7 H7 . . 105.6 ?
C7 C8 C9 . . 111.6(7) ?
C7 C8 H8A . . 109.3 ?
C9 C8 H8A . . 109.3 ?
C7 C8 H8B . . 109.3 ?
C9 C8 H8B . . 109.3 ?
H8A C8 H8B . . 108.0 ?
C10 C9 C8 . . 113.6(7) ?
C10 C9 H9A . . 108.9 ?
C8 C9 H9A . . 108.9 ?
C10 C9 H9B . . 108.9 ?
C8 C9 H9B . . 108.9 ?
H9A C9 H9B . . 107.7 ?
C9 C10 C11 . . 112.6(7) ?
C9 C10 H10A . . 109.1 ?
C11 C10 H10A . . 109.1 ?
C9 C10 H10B . . 109.1 ?
C11 C10 H10B . . 109.1 ?
H10A C10 H10B . . 107.8 ?
C10 C11 C12 . . 111.0(7) ?
C10 C11 H11A . . 109.4 ?
C12 C11 H11A . . 109.4 ?
C10 C11 H11B . . 109.4 ?
C12 C11 H11B . . 109.4 ?
H11A C11 H11B . . 108.0 ?
C7 C12 C11 . . 111.8(6) ?
C7 C12 H12A . . 109.3 ?
C11 C12 H12A . . 109.3 ?
C7 C12 H12B . . 109.3 ?
C11 C12 H12B . . 109.3 ?
H12A C12 H12B . . 107.9 ?
C14 C13 C18 . . 109.9(7) ?
C14 C13 Sn1 . . 111.4(5) ?
C18 C13 Sn1 . . 112.6(5) ?
C14 C13 H13 . . 107.6 ?
C18 C13 H13 . . 107.6 ?
Sn1 C13 H13 . . 107.6 ?
C15 C14 C13 . . 113.6(8) ?
C15 C14 H14A . . 108.8 ?
C13 C14 H14A . . 108.8 ?
C15 C14 H14B . . 108.8 ?
C13 C14 H14B . . 108.8 ?
H14A C14 H14B . . 107.7 ?
C16 C15 C14 . . 109.5(9) ?
C16 C15 H15A . . 109.8 ?
C14 C15 H15A . . 109.8 ?
C16 C15 H15B . . 109.8 ?
C14 C15 H15B . . 109.8 ?
H15A C15 H15B . . 108.2 ?
C15 C16 C17 . . 113.5(9) ?
C15 C16 H16A . . 108.9 ?
C17 C16 H16A . . 108.9 ?
C15 C16 H16B . . 108.9 ?
C17 C16 H16B . . 108.9 ?
H16A C16 H16B . . 107.7 ?
C16 C17 C18 . . 112.2(9) ?
C16 C17 H17A . . 109.2 ?
C18 C17 H17A . . 109.2 ?
C16 C17 H17B . . 109.2 ?
C18 C17 H17B . . 109.2 ?
H17A C17 H17B . . 107.9 ?
C13 C18 C17 . . 110.4(8) ?
C13 C18 H18A . . 109.6 ?
C17 C18 H18A . . 109.6 ?
C13 C18 H18B . . 109.6 ?
C17 C18 H18B . . 109.6 ?
H18A C18 H18B . . 108.1 ?
O1 C19 O2 . . 122.8(6) ?
O1 C19 C20 . . 121.7(6) ?
O2 C19 C20 . . 115.5(6) ?
C21 C20 C25 . . 119.1(6) ?
C21 C20 C19 . . 121.7(6) ?
C25 C20 C19 . . 119.2(6) ?
C22 C21 C20 . . 121.1(6) ?
C22 C21 H21 . . 119.5 ?
C20 C21 H21 . . 119.5 ?
C21 C22 C23 . . 120.0(6) ?
C21 C22 Br1 . . 120.4(5) ?
C23 C22 Br1 . . 119.6(5) ?
C24 C23 C22 . . 119.8(6) ?
C24 C23 H23 . . 120.1 ?
C22 C23 H23 . . 120.1 ?
C23 C24 C25 . . 121.1(6) ?
C23 C24 Br2 . . 120.1(5) ?
C25 C24 Br2 . . 118.8(5) ?
O3 C25 C24 . . 118.9(6) ?
O3 C25 C20 . . 122.3(6) ?
C24 C25 C20 . . 118.8(6) ?

loop_
_geom_bond_atom_site_label_1
_geom_bond_atom_site_label_2
_geom_bond_site_symmetry_2
_geom_bond_distance
_geom_bond_publ_flag
Sn1 O2 . 2.086(4) ?
Sn1 C13 . 2.132(6) ?
Sn1 C7 . 2.144(6) ?
Sn1 C1 . 2.144(6) ?
Br1 C22 . 1.894(6) ?
Br2 C24 . 1.894(7) ?
O1 C19 . 1.227(7) ?
O2 C19 . 1.294(7) ?
O3 C25 . 1.353(8) ?
O3 H3 . 0.8200 ?
C1 C6 . 1.508(9) ?
C1 C2 . 1.520(9) ?
C1 H1 . 0.9800 ?
C2 C3 . 1.527(11) ?
C2 H2A . 0.9700 ?
C2 H2B . 0.9700 ?
C3 C4 . 1.476(13) ?
C3 H3A . 0.9700 ?
C3 H3B . 0.9700 ?
C4 C5 . 1.499(13) ?
C4 H4A . 0.9700 ?
C4 H4B . 0.9700 ?
C5 C6 . 1.498(10) ?
C5 H5A . 0.9700 ?
C5 H5B . 0.9700 ?
C6 H6A . 0.9700 ?
C6 H6B . 0.9700 ?
C7 C12 . 1.505(9) ?
C7 C8 . 1.506(9) ?
C7 H7 . 0.9800 ?
C8 C9 . 1.525(10) ?
C8 H8A . 0.9700 ?
C8 H8B . 0.9700 ?
C9 C10 . 1.473(12) ?
C9 H9A . 0.9700 ?
C9 H9B . 0.9700 ?
C10 C11 . 1.477(11) ?
C10 H10A . 0.9700 ?
C10 H10B . 0.9700 ?
C11 C12 . 1.523(10) ?
C11 H11A . 0.9700 ?
C11 H11B . 0.9700 ?
C12 H12A . 0.9700 ?
C12 H12B . 0.9700 ?
C13 C14 . 1.519(11) ?
C13 C18 . 1.524(10) ?
C13 H13 . 0.9800 ?
C14 C15 . 1.496(12) ?
C14 H14A . 0.9700 ?
C14 H14B . 0.9700 ?
C15 C16 . 1.492(9) ?
C15 H15A . 0.9700 ?
C15 H15B . 0.9700 ?
C16 C17 . 1.506(9) ?
C16 H16A . 0.9700 ?
C16 H16B . 0.9700 ?
C17 C18 . 1.527(13) ?
C17 H17A . 0.9700 ?
C17 H17B . 0.9700 ?
C18 H18A . 0.9700 ?
C18 H18B . 0.9700 ?
C19 C20 . 1.484(8) ?
C20 C21 . 1.387(8) ?
C20 C25 . 1.398(8) ?
C21 C22 . 1.353(8) ?
C21 H21 . 0.9300 ?
C22 C23 . 1.394(9) ?
C23 C24 . 1.357(9) ?
C23 H23 . 0.9300 ?
C24 C25 . 1.389(9) ?

loop_
_geom_hbond_atom_site_label_D
_geom_hbond_atom_site_label_H
_geom_hbond_atom_site_label_A
_geom_hbond_site_symmetry_A
_geom_hbond_distance_DH
_geom_hbond_distance_HA
_geom_hbond_distance_DA
_geom_hbond_angle_DHA
_geom_hbond_publ_flag
O3 H3 O1 . 0.82 1.84 2.564(7) 146.5 no

loop_
_geom_torsion_atom_site_label_1
_geom_torsion_atom_site_label_2
_geom_torsion_atom_site_label_3
_geom_torsion_atom_site_label_4
_geom_torsion_site_symmetry_1
_geom_torsion_site_symmetry_2
_geom_torsion_site_symmetry_3
_geom_torsion_site_symmetry_4
_geom_torsion
_geom_torsion_publ_flag
C13 Sn1 O2 C19 . . . . 178.6(5) ?
C7 Sn1 O2 C19 . . . . 61.4(5) ?
C1 Sn1 O2 C19 . . . . -63.6(5) ?
O2 Sn1 C1 C6 . . . . -172.0(5) ?
C13 Sn1 C1 C6 . . . . -69.0(6) ?
C7 Sn1 C1 C6 . . . . 68.0(6) ?
O2 Sn1 C1 C2 . . . . -47.2(5) ?
C13 Sn1 C1 C2 . . . . 55.9(6) ?
C7 Sn1 C1 C2 . . . . -167.2(5) ?
C6 C1 C2 C3 . . . . -51.7(9) ?
Sn1 C1 C2 C3 . . . . -177.3(6) ?
C1 C2 C3 C4 . . . . 49.6(11) ?
C2 C3 C4 C5 . . . . -52.3(11) ?
C3 C4 C5 C6 . . . . 54.8(10) ?
C4 C5 C6 C1 . . . . -58.5(10) ?
C2 C1 C6 C5 . . . . 58.7(9) ?
Sn1 C1 C6 C5 . . . . -175.5(6) ?
O2 Sn1 C7 C12 . . . . 30.2(6) ?
C13 Sn1 C7 C12 . . . . -74.0(6) ?
C1 Sn1 C7 C12 . . . . 148.5(5) ?
O2 Sn1 C7 C8 . . . . -99.9(5) ?
C13 Sn1 C7 C8 . . . . 155.9(5) ?
C1 Sn1 C7 C8 . . . . 18.3(6) ?
C12 C7 C8 C9 . . . . 48.3(9) ?
Sn1 C7 C8 C9 . . . . 177.9(6) ?
C7 C8 C9 C10 . . . . -49.3(11) ?
C8 C9 C10 C11 . . . . 53.8(11) ?
C9 C10 C11 C12 . . . . -55.8(11) ?
C8 C7 C12 C11 . . . . -51.7(9) ?
Sn1 C7 C12 C11 . . . . 177.7(6) ?
C10 C11 C12 C7 . . . . 54.6(10) ?
O2 Sn1 C13 C14 . . . . -63.2(7) ?
C7 Sn1 C13 C14 . . . . 49.5(7) ?
C1 Sn1 C13 C14 . . . . -172.5(6) ?
O2 Sn1 C13 C18 . . . . 172.8(6) ?
C7 Sn1 C13 C18 . . . . -74.6(7) ?
C1 Sn1 C13 C18 . . . . 63.5(7) ?
C18 C13 C14 C15 . . . . -57.2(12) ?
Sn1 C13 C14 C15 . . . . 177.3(8) ?
C13 C14 C15 C16 . . . . 55.9(14) ?
C14 C15 C16 C17 . . . . -53.6(15) ?
C15 C16 C17 C18 . . . . 53.7(16) ?
C14 C13 C18 C17 . . . . 53.9(11) ?
Sn1 C13 C18 C17 . . . . 178.8(7) ?
C16 C17 C18 C13 . . . . -53.0(14) ?
Sn1 O2 C19 O1 . . . . -0.3(8) ?
Sn1 O2 C19 C20 . . . . -179.4(4) ?
O1 C19 C20 C21 . . . . 173.5(6) ?
O2 C19 C20 C21 . . . . -7.4(8) ?
O1 C19 C20 C25 . . . . -6.7(9) ?
O2 C19 C20 C25 . . . . 172.4(6) ?
C25 C20 C21 C22 . . . . -0.6(9) ?
C19 C20 C21 C22 . . . . 179.1(6) ?
C20 C21 C22 C23 . . . . -2.4(9) ?
C20 C21 C22 Br1 . . . . 178.2(4) ?
C21 C22 C23 C24 . . . . 2.5(10) ?
Br1 C22 C23 C24 . . . . -178.1(5) ?
C22 C23 C24 C25 . . . . 0.5(10) ?
C22 C23 C24 Br2 . . . . -177.4(5) ?
C23 C24 C25 O3 . . . . 176.7(6) ?
Br2 C24 C25 O3 . . . . -5.3(9) ?
C23 C24 C25 C20 . . . . -3.5(10) ?
Br2 C24 C25 C20 . . . . 174.5(5) ?
C21 C20 C25 O3 . . . . -176.7(6) ?
C19 C20 C25 O3 . . . . 3.6(9) ?
C21 C20 C25 C24 . . . . 3.5(9) ?
C19 C20 C25 C24 . . . . -176.3(6) ?
